data_4349677
loop_
_publ_author_name
'Chen, Fengli'
'Bai, Dongjie'
'Wang, Xia'
'He, Yabing'

_publ_section_title
;
 A comparative study of the effect of functional groups on C2H2 adsorption
 in NbO-type metal--organic frameworks
;
_journal_issue 6
_journal_name_full 'Inorganic Chemistry Frontiers'
_journal_page_first 960
_journal_paper_doi 10.1039/C7QI00063D
_journal_volume 4
_journal_year 2017
_chemical_formula_sum 'C22 H15 Cu2 N O10'
_chemical_formula_weight 580.43
_space_group_IT_number 166
_space_group_name_Hall '-R 3 2"'
_space_group_name_H-M_alt 'R -3 m :H'
_symmetry_cell_setting trigonal
_symmetry_space_group_name_H-M 'R -3 m :H'
_atom_sites_solution_hydrogens geom
_atom_sites_solution_primary direct
_atom_sites_solution_secondary difmap
_audit_creation_method SHELXL-97
_audit_update_record
;
2017-01-23 deposited with the CCDC.
2017-03-30 downloaded from the CCDC.
;
_cell_angle_alpha 90.00
_cell_angle_beta 90.00
_cell_angle_gamma 120.00
_cell_formula_units_Z 9
_cell_length_a 18.6153(7)
_cell_length_b 18.6153(7)
_cell_length_c 38.3750(13)
_cell_measurement_reflns_used 14559
_cell_measurement_temperature 293(2)
_cell_measurement_theta_max 73.91
_cell_measurement_theta_min 0.986
_cell_volume 11516.5(7)
_computing_cell_refinement 'Bruker SMART'
_computing_data_collection 'Bruker SMART'
_computing_data_reduction 'Bruker SAINT'
_computing_molecular_graphics 'Bruker SHELXTL'
_computing_publication_material 'Bruker SHELXTL'
_computing_structure_refinement 'SHELXL-97 (Sheldrick, 1997)'
_computing_structure_solution 'SHELXS-97 (Sheldrick, 1990)'
_diffrn_ambient_temperature 293(2)
_diffrn_measured_fraction_theta_full 0.986
_diffrn_measured_fraction_theta_max 0.986
_diffrn_measurement_device_type 'Bruker SMART APEX II CCD area detector'
_diffrn_measurement_method 'omega scans'
_diffrn_radiation_monochromator graphite
_diffrn_radiation_source 'fine-focus sealed tube'
_diffrn_radiation_type CuK\a
_diffrn_radiation_wavelength 1.54184
_diffrn_reflns_av_R_equivalents 0.0277
_diffrn_reflns_av_sigmaI/netI 0.0171
_diffrn_reflns_limit_h_max 20
_diffrn_reflns_limit_h_min -23
_diffrn_reflns_limit_k_max 19
_diffrn_reflns_limit_k_min -22
_diffrn_reflns_limit_l_max 32
_diffrn_reflns_limit_l_min -46
_diffrn_reflns_number 14559
_diffrn_reflns_theta_full 73.91
_diffrn_reflns_theta_max 73.91
_diffrn_reflns_theta_min 3.46
_exptl_absorpt_coefficient_mu 1.261
_exptl_absorpt_correction_T_max 0.8532
_exptl_absorpt_correction_T_min 0.7433
_exptl_absorpt_correction_type empirical
_exptl_crystal_colour green
_exptl_crystal_density_diffrn 0.753
_exptl_crystal_density_method 'not measured'
_exptl_crystal_description block
_exptl_crystal_F_000 2628
_exptl_crystal_size_max 0.25
_exptl_crystal_size_mid 0.18
_exptl_crystal_size_min 0.13
_platon_squeeze_details
;
;
_refine_diff_density_max 1.086
_refine_diff_density_min -0.378
_refine_diff_density_rms 0.079
_refine_ls_extinction_method none
_refine_ls_goodness_of_fit_ref 1.130
_refine_ls_hydrogen_treatment mixed
_refine_ls_matrix_type full
_refine_ls_number_parameters 103
_refine_ls_number_reflns 2816
_refine_ls_number_restraints 1
_refine_ls_restrained_S_all 1.131
_refine_ls_R_factor_all 0.0538
_refine_ls_R_factor_gt 0.0501
_refine_ls_shift/su_max 0.001
_refine_ls_shift/su_mean 0.000
_refine_ls_structure_factor_coef Fsqd
_refine_ls_weighting_details 'calc w=1/[\s^2^(Fo^2^)+(0.1091P)^2^+22.2311P] where P=(Fo^2^+2Fc^2^)/3'
_refine_ls_weighting_scheme calc
_refine_ls_wR_factor_gt 0.1762
_refine_ls_wR_factor_ref 0.1806
_reflns_number_gt 2483
_reflns_number_total 2816
_reflns_threshold_expression >2sigma(I)
_cod_data_source_file c7qi00063d2.cif
_cod_data_source_block d
_cod_original_sg_symbol_H-M R-3m
_cod_database_code 4349677

loop_
_symmetry_equiv_pos_as_xyz
'x, y, z'
'-y, x-y, z'
'-x+y, -x, z'
'x-y, -y, -z'
'-x, -x+y, -z'
'y, x, -z'
'x+2/3, y+1/3, z+1/3'
'-y+2/3, x-y+1/3, z+1/3'
'-x+y+2/3, -x+1/3, z+1/3'
'x-y+2/3, -y+1/3, -z+1/3'
'-x+2/3, -x+y+1/3, -z+1/3'
'y+2/3, x+1/3, -z+1/3'
'x+1/3, y+2/3, z+2/3'
'-y+1/3, x-y+2/3, z+2/3'
'-x+y+1/3, -x+2/3, z+2/3'
'x-y+1/3, -y+2/3, -z+2/3'
'-x+1/3, -x+y+2/3, -z+2/3'
'y+1/3, x+2/3, -z+2/3'
'-x, -y, -z'
'y, -x+y, -z'
'x-y, x, -z'
'-x+y, y, z'
'x, x-y, z'
'-y, -x, z'
'-x+2/3, -y+1/3, -z+1/3'
'y+2/3, -x+y+1/3, -z+1/3'
'x-y+2/3, x+1/3, -z+1/3'
'-x+y+2/3, y+1/3, z+1/3'
'x+2/3, x-y+1/3, z+1/3'
'-y+2/3, -x+1/3, z+1/3'
'-x+1/3, -y+2/3, -z+2/3'
'y+1/3, -x+y+2/3, -z+2/3'
'x-y+1/3, x+2/3, -z+2/3'
'-x+y+1/3, y+2/3, z+2/3'
'x+1/3, x-y+2/3, z+2/3'
'-y+1/3, -x+2/3, z+2/3'

loop_
_atom_site_label
_atom_site_type_symbol
_atom_site_fract_x
_atom_site_fract_y
_atom_site_fract_z
_atom_site_U_iso_or_equiv
_atom_site_adp_type
_atom_site_occupancy
_atom_site_symmetry_multiplicity
_atom_site_calc_flag
_atom_site_refinement_flags
_atom_site_disorder_assembly
_atom_site_disorder_group
C1 C 0.36019(17) 0.45241(18) 0.47354(6) 0.0380(6) Uani 1 1 d . . .
C2 C 0.27935(17) 0.42990(18) 0.45642(7) 0.0394(6) Uani 1 1 d . C .
C3 C 0.22258(12) 0.4452(2) 0.47340(10) 0.0385(8) Uani 1 2 d S . .
H3 H 0.2328 0.4655 0.4961 0.046 Uiso 1 2 calc SR C .
C4 C 0.26413(18) 0.3996(2) 0.42277(7) 0.0462(7) Uani 1 1 d . . .
H4 H 0.3021 0.3888 0.4116 0.055 Uiso 1 1 calc R C .
C5 C 0.19250(15) 0.3850(3) 0.40543(11) 0.0476(11) Uani 1 2 d S . .
C6 C 0.17788(17) 0.3558(3) 0.36822(11) 0.0515(11) Uani 1 2 d S . .
C7 C 0.1834(5) 0.2883(5) 0.35812(16) 0.0622(19) Uani 0.50 1 d PD . .
H7A H 0.1930 0.2543 0.3752 0.075 Uiso 0.25 1 d PR A 1
N1 N 0.1933(7) 0.2272(6) 0.3839(2) 0.047(2) Uani 0.25 1 d PD B 2
H1A H 0.1883 0.1783 0.3777 0.056 Uiso 0.25 1 d PR B 2
H1B H 0.1999 0.2424 0.4065 0.056 Uiso 0.25 1 d PR B 2
C8 C 0.1734(4) 0.2674(5) 0.32267(16) 0.0582(18) Uani 0.50 1 d P . .
H8A H 0.1804 0.2226 0.3144 0.070 Uiso 0.50 1 d PR C .
Cu1 Cu 0.523482(14) 0.476518(14) 0.471621(11) 0.0289(2) Uani 1 2 d S . .
O1 O 0.41087(13) 0.44161(15) 0.45604(5) 0.0476(5) Uani 1 1 d . C -1
O2 O 0.37108(12) 0.48173(14) 0.50392(5) 0.0440(5) Uani 1 1 d . . -1
O1W O 0.55824(15) 0.44176(15) 0.42370(11) 0.0926(15) Uani 1 2 d S C .

loop_
_atom_site_aniso_label
_atom_site_aniso_U_11
_atom_site_aniso_U_22
_atom_site_aniso_U_33
_atom_site_aniso_U_23
_atom_site_aniso_U_13
_atom_site_aniso_U_12
C1 0.0437(14) 0.0473(14) 0.0332(12) -0.0003(11) -0.0019(10) 0.0304(12)
C2 0.0413(15) 0.0507(15) 0.0342(13) -0.0037(11) -0.0035(11) 0.0291(12)
C3 0.0391(14) 0.046(2) 0.0325(17) -0.0005(15) -0.0002(8) 0.0232(10)
C4 0.0424(15) 0.0669(19) 0.0395(14) -0.0110(13) -0.0037(11) 0.0349(15)
C5 0.0452(15) 0.071(3) 0.035(2) -0.0133(18) -0.0066(9) 0.0357(15)
C6 0.0453(14) 0.082(3) 0.039(2) -0.019(2) -0.0095(11) 0.0412(16)
C7 0.068(4) 0.103(6) 0.041(3) -0.022(4) -0.014(3) 0.062(4)
N1 0.070(6) 0.061(6) 0.024(4) -0.021(4) -0.018(4) 0.044(6)
C8 0.062(4) 0.092(5) 0.040(3) -0.022(3) -0.012(3) 0.053(4)
Cu1 0.0385(3) 0.0385(3) 0.0210(3) -0.00056(8) 0.00056(8) 0.0278(2)
O1 0.0446(11) 0.0748(14) 0.0393(9) -0.0125(10) -0.0081(8) 0.0416(11)
O2 0.0424(10) 0.0626(12) 0.0348(9) -0.0088(9) -0.0056(8) 0.0320(10)
O1W 0.097(2) 0.097(2) 0.072(2) -0.0350(13) 0.0350(13) 0.040(3)

loop_
_atom_type_symbol
_atom_type_description
_atom_type_scat_dispersion_real
_atom_type_scat_dispersion_imag
_atom_type_scat_source
C C 0.0181 0.0091 'International Tables Vol C Tables 4.2.6.8 and 6.1.1.4'
H H 0.0000 0.0000 'International Tables Vol C Tables 4.2.6.8 and 6.1.1.4'
N N 0.0311 0.0180 'International Tables Vol C Tables 4.2.6.8 and 6.1.1.4'
O O 0.0492 0.0322 'International Tables Vol C Tables 4.2.6.8 and 6.1.1.4'
Cu Cu -1.9646 0.5888 'International Tables Vol C Tables 4.2.6.8 and 6.1.1.4'

loop_
_geom_angle_atom_site_label_1
_geom_angle_atom_site_label_2
_geom_angle_atom_site_label_3
_geom_angle
_geom_angle_site_symmetry_1
_geom_angle_site_symmetry_3
O1 C1 O2 126.5(3) . .
O1 C1 C2 116.9(2) . .
O2 C1 C2 116.7(2) . .
C4 C2 C3 120.1(3) . .
C4 C2 C1 119.8(2) . .
C3 C2 C1 119.9(2) . .
C2 C3 C2 119.7(3) . 22
C2 C4 C5 120.5(3) . .
C4 C5 C4 119.0(4) 22 .
C4 C5 C6 120.50(18) 22 .
C4 C5 C6 120.50(18) . .
C7 C6 C7 64.6(7) 22 .
C7 C6 C8 85.8(5) 22 31
C7 C6 C8 120.0(5) . 31
C7 C6 C8 120.0(5) 22 16
C7 C6 C8 85.8(5) . 16
C8 C6 C8 64.8(6) 31 16
C7 C6 C5 121.3(4) 22 .
C7 C6 C5 121.3(4) . .
C8 C6 C5 118.7(4) 31 .
C8 C6 C5 118.7(4) 16 .
C6 C7 C8 118.1(6) . .
C6 C7 C7 57.7(3) . 22
C8 C7 C7 90.3(4) . 22
C6 C7 N1 124.8(6) . .
C8 C7 N1 116.9(6) . .
C7 C7 N1 118.3(5) 22 .
C6 C7 C8 47.4(4) . 16
C8 C7 C8 87.1(6) . 16
C7 C7 C8 90.3(3) 22 16
N1 C7 C8 140.6(6) . 16
C6 C7 C8 86.3(4) . 22
C8 C7 C8 46.7(4) . 22
C7 C7 C8 43.7(2) 22 22
N1 C7 C8 131.1(7) . 22
C8 C7 C8 88.2(4) 16 22
C6 C8 C7 121.9(6) 31 .
C6 C8 C8 57.6(3) 31 22
C7 C8 C8 89.7(4) . 22
C6 C8 C7 46.8(4) 31 16
C7 C8 C7 92.9(6) . 16
C8 C8 C7 89.7(3) 22 16
C6 C8 C7 88.8(4) 31 22
C7 C8 C7 46.0(5) . 22
C8 C8 C7 43.7(2) 22 22
C7 C8 C7 91.8(4) 16 22
O1 Cu1 O1 89.38(14) . 24_665
O1 Cu1 O2 167.98(8) . 19_666
O1 Cu1 O2 89.49(10) 24_665 19_666
O1 Cu1 O2 89.49(10) . 6_556
O1 Cu1 O2 167.98(8) 24_665 6_556
O2 Cu1 O2 89.13(13) 19_666 6_556
O1 Cu1 O1W 94.15(12) . .
O1 Cu1 O1W 94.15(12) 24_665 .
O2 Cu1 O1W 97.87(12) 19_666 .
O2 Cu1 O1W 97.87(12) 6_556 .
O1 Cu1 Cu1 83.41(6) . 19_666
O1 Cu1 Cu1 83.41(6) 24_665 19_666
O2 Cu1 Cu1 84.58(6) 19_666 19_666
O2 Cu1 Cu1 84.58(6) 6_556 19_666
O1W Cu1 Cu1 176.55(15) . 19_666
C1 O1 Cu1 123.47(18) . .
C1 O2 Cu1 121.95(18) . 19_666

loop_
_geom_bond_atom_site_label_1
_geom_bond_atom_site_label_2
_geom_bond_distance
_geom_bond_site_symmetry_2
C1 O1 1.254(3) .
C1 O2 1.260(3) .
C1 C2 1.497(4) .
C2 C4 1.381(4) .
C2 C3 1.386(3) .
C3 C2 1.386(3) 22
C4 C5 1.390(3) .
C5 C4 1.390(3) 22
C5 C6 1.504(6) .
C6 C7 1.366(8) 22
C6 C7 1.366(8) .
C6 C8 1.379(8) 31
C6 C8 1.379(8) 16
C7 C8 1.402(8) .
C7 C7 1.461(14) 22
C7 N1 1.586(10) .
C7 C8 1.869(12) 16
C7 C8 2.030(9) 22
C8 C6 1.379(8) 31
C8 C8 1.477(12) 22
C8 C7 1.869(12) 16
C8 C7 2.030(9) 22
Cu1 O1 1.9524(19) .
Cu1 O1 1.9524(19) 24_665
Cu1 O2 1.9525(19) 19_666
Cu1 O2 1.9525(19) 6_556
Cu1 O1W 2.154(3) .
Cu1 Cu1 2.6527(9) 19_666
O2 Cu1 1.9525(19) 19_666

loop_
_platon_squeeze_void_nr
_platon_squeeze_void_average_x
_platon_squeeze_void_average_y
_platon_squeeze_void_average_z
_platon_squeeze_void_volume
_platon_squeeze_void_count_electrons
_platon_squeeze_void_content
1 -0.045 -0.029 -0.002 6981 1920 ' '
